data_4306505
loop_
_publ_author_name
'Bi-Xue Zhu'
'Qi-Long Zhang'
'Yun-Qian Zhang'
'Tao Zhu'
'Jack K. Clegg'
'Leonard F. Lindoy'
'Gang Wei'

_publ_section_title
;
Four Zinc(II) Helical Coordination Polymers and 78-Membered Six-Node Zinc
Metallacycle Assembled from
Diastereopure N,N'-Bis(acetylacetone)cyclohexanediimine
;
_journal_name_full 'Inorganic Chemistry'
_journal_page_first 10053
_journal_page_last 10061
_journal_paper_doi 10.1021/ic801329g
_journal_volume 47
_journal_year 2008
_chemical_absolute_configuration rm
_chemical_formula_moiety 'C16 H26 Cl2 N2 O2 Zn, H2 O'
_chemical_formula_sum 'C16 H28 Cl2 N2 O3 Zn'
_chemical_formula_weight 432.67
_chemical_name_systematic
;
 ?
;
_space_group_IT_number 19
_symmetry_cell_setting orthorhombic
_symmetry_space_group_name_Hall 'P 2ac 2ab'
_symmetry_space_group_name_H-M 'P 21 21 21'
_atom_sites_solution_hydrogens geom
_atom_sites_solution_primary direct
_atom_sites_solution_secondary difmap
_audit_creation_method SHELXL-97
_cell_angle_alpha 90.00
_cell_angle_beta 90.00
_cell_angle_gamma 90.00
_cell_formula_units_Z 4
_cell_length_a 8.904(4)
_cell_length_b 13.909(6)
_cell_length_c 17.082(8)
_cell_measurement_temperature 293(2)
_cell_volume 2115.5(16)
_computing_cell_refinement 'SAINT (Bruker-Nonius, 2003)'
_computing_data_collection 'APEX (Bruker-Nonius, 2003)'
_computing_data_reduction 'SAINT (Bruker-Nonius, 2003), XPREP (Bruker-Nonius, 2003)'
_computing_molecular_graphics
;ORTEP-3 (Farrugia, 1997)
WINGX-32 (Farrugia, 1999) 
;
_computing_publication_material 'enCIFer 1.1 (CCDC, 2005)'
_computing_structure_refinement 'SHELXL-97 (Sheldrick, 1997)'
_computing_structure_solution 'SHELXS-86 (Sheldrick, 1986)'
_diffrn_ambient_temperature 293(2)
_diffrn_measured_fraction_theta_full 0.994
_diffrn_measured_fraction_theta_max 0.994
_diffrn_measurement_device_type 'Bruker CCD Area Detector'
_diffrn_measurement_method '\f and \w scan'
_diffrn_radiation_monochromator graphite
_diffrn_radiation_source 'fine-focus sealed tube'
_diffrn_radiation_type MoK\a
_diffrn_radiation_wavelength 0.71073
_diffrn_reflns_av_R_equivalents 0.0556
_diffrn_reflns_av_sigmaI/netI 0.0456
_diffrn_reflns_limit_h_max 10
_diffrn_reflns_limit_h_min -10
_diffrn_reflns_limit_k_max 17
_diffrn_reflns_limit_k_min -17
_diffrn_reflns_limit_l_max 18
_diffrn_reflns_limit_l_min -20
_diffrn_reflns_number 24810
_diffrn_reflns_theta_full 26.00
_diffrn_reflns_theta_max 26.00
_diffrn_reflns_theta_min 1.89
_diffrn_standards_interval_count 0
_diffrn_standards_interval_time 0
_diffrn_standards_number 0
_exptl_absorpt_coefficient_mu 1.428
_exptl_absorpt_correction_T_max 0.8361
_exptl_absorpt_correction_T_min 0.7347
_exptl_absorpt_correction_type multi-scan
_exptl_absorpt_process_details 'SADABS (Sheldrick, 2005)'
_exptl_crystal_colour colorless
_exptl_crystal_density_diffrn 1.359
_exptl_crystal_density_method 'not measured'
_exptl_crystal_description prism
_exptl_crystal_F_000 904
_exptl_crystal_size_max 0.23
_exptl_crystal_size_mid 0.17
_exptl_crystal_size_min 0.13
_refine_diff_density_max 0.610
_refine_diff_density_min -0.557
_refine_diff_density_rms 0.062
_refine_ls_abs_structure_details 'Flack H D (1983), Acta Cryst. A39, 876-881'
_refine_ls_abs_structure_Flack -0.01(3)
_refine_ls_extinction_method none
_refine_ls_goodness_of_fit_ref 1.082
_refine_ls_hydrogen_treatment constr
_refine_ls_matrix_type full
_refine_ls_number_parameters 217
_refine_ls_number_reflns 4113
_refine_ls_number_restraints 0
_refine_ls_restrained_S_all 1.082
_refine_ls_R_factor_all 0.0857
_refine_ls_R_factor_gt 0.0541
_refine_ls_shift/su_max 0.001
_refine_ls_shift/su_mean 0.000
_refine_ls_structure_factor_coef Fsqd
_refine_ls_weighting_details 'calc w=1/[\s^2^(Fo^2^)+(0.0928P)^2^+0.0605P] where P=(Fo^2^+2Fc^2^)/3'
_refine_ls_weighting_scheme calc
_refine_ls_wR_factor_gt 0.1504
_refine_ls_wR_factor_ref 0.1648
_reflns_number_gt 2849
_reflns_number_total 4113
_reflns_threshold_expression >2sigma(I)
_cod_data_source_file ic801329g_si_001.cif
_cod_data_source_block p
_cod_database_code 4306505

loop_
_symmetry_equiv_pos_as_xyz
'x, y, z'
'-x+1/2, -y, z+1/2'
'-x, y+1/2, -z+1/2'
'x+1/2, -y+1/2, -z'

loop_
_atom_site_label
_atom_site_type_symbol
_atom_site_fract_x
_atom_site_fract_y
_atom_site_fract_z
_atom_site_U_iso_or_equiv
_atom_site_adp_type
_atom_site_occupancy
_atom_site_symmetry_multiplicity
_atom_site_calc_flag
_atom_site_refinement_flags
_atom_site_disorder_assembly
_atom_site_disorder_group
C16 C 0.5610(5) -0.1955(4) 1.3022(3) 0.0752(14) Uani 1 1 d . . .
H16A H 0.5887 -0.2194 1.3529 0.113 Uiso 1 1 calc R . .
H16B H 0.5113 -0.2454 1.2732 0.113 Uiso 1 1 calc R . .
H16C H 0.4944 -0.1417 1.3081 0.113 Uiso 1 1 calc R . .
C14 C 0.7288(5) -0.2028(3) 1.1862(2) 0.0519(10) Uani 1 1 d . . .
H14 H 0.6642 -0.2505 1.1682 0.062 Uiso 1 1 calc R . .
C13 C 0.8556(6) -0.2152(4) 1.0559(3) 0.0789(15) Uani 1 1 d . . .
H13A H 0.8588 -0.1631 1.0190 0.118 Uiso 1 1 calc R . .
H13B H 0.7683 -0.2539 1.0461 0.118 Uiso 1 1 calc R . .
H13C H 0.9442 -0.2540 1.0503 0.118 Uiso 1 1 calc R . .
C11 C 1.0865(4) -0.0810(3) 1.1207(3) 0.0486(9) Uani 1 1 d . . .
H11 H 1.0725 -0.0932 1.0647 0.058 Uiso 1 1 calc R . .
C10 C 1.2262(5) -0.1356(3) 1.1472(3) 0.0688(13) Uani 1 1 d . . .
H10A H 1.2158 -0.2031 1.1338 0.083 Uiso 1 1 calc R . .
H10B H 1.2360 -0.1308 1.2037 0.083 Uiso 1 1 calc R . .
C6 C 1.1010(5) 0.0264(3) 1.1320(3) 0.0519(10) Uani 1 1 d . . .
H6 H 1.1025 0.0398 1.1883 0.062 Uiso 1 1 calc R . .
C7 C 1.2470(5) 0.0650(3) 1.0961(3) 0.0743(13) Uani 1 1 d . . .
H7A H 1.2572 0.1327 1.1087 0.089 Uiso 1 1 calc R . .
H7B H 1.2422 0.0590 1.0396 0.089 Uiso 1 1 calc R . .
C9 C 1.3669(5) -0.0948(4) 1.1082(4) 0.091(2) Uani 1 1 d . . .
H9A H 1.4545 -0.1296 1.1264 0.110 Uiso 1 1 calc R . .
H9B H 1.3597 -0.1033 1.0519 0.110 Uiso 1 1 calc R . .
C5 C 0.9175(7) 0.1816(4) 1.2063(3) 0.0847(17) Uani 1 1 d . . .
H5A H 0.8863 0.1364 1.2456 0.127 Uiso 1 1 calc R . .
H5B H 0.8642 0.2410 1.2132 0.127 Uiso 1 1 calc R . .
H5C H 1.0235 0.1930 1.2111 0.127 Uiso 1 1 calc R . .
C4 C 0.8848(4) 0.1423(3) 1.1283(2) 0.0488(10) Uani 1 1 d . . .
C3 C 0.7599(5) 0.1773(3) 1.0851(2) 0.0520(9) Uani 1 1 d . . .
H3 H 0.7022 0.2251 1.1084 0.062 Uiso 1 1 calc R . .
C2 C 0.7169(4) 0.1468(3) 1.0124(2) 0.0477(10) Uani 1 1 d . . .
C8 C 1.3849(6) 0.0104(4) 1.1266(4) 0.104(3) Uani 1 1 d . . .
H8A H 1.4751 0.0350 1.1020 0.125 Uiso 1 1 calc R . .
H8B H 1.3941 0.0193 1.1828 0.125 Uiso 1 1 calc R . .
C12 C 0.8486(4) -0.1758(3) 1.1371(2) 0.0468(10) Uani 1 1 d . . .
C15 C 0.6999(4) -0.1642(3) 1.2587(3) 0.0505(10) Uani 1 1 d . . .
C1 C 0.5777(5) 0.1868(3) 0.9750(3) 0.0705(14) Uani 1 1 d . . .
H1A H 0.6013 0.2097 0.9234 0.106 Uiso 1 1 calc R . .
H1B H 0.5398 0.2389 1.0061 0.106 Uiso 1 1 calc R . .
H1C H 0.5029 0.1373 0.9715 0.106 Uiso 1 1 calc R . .
N1 N 0.9539(3) -0.1154(2) 1.16147(19) 0.0463(8) Uani 1 1 d . . .
H1 H 0.9418 -0.0934 1.2081 0.056 Uiso 1 1 calc R . .
N2 N 0.9707(3) 0.0746(2) 1.09796(18) 0.0457(8) Uani 1 1 d . . .
H2 H 0.9466 0.0563 1.0515 0.055 Uiso 1 1 calc R . .
O1 O 0.7138(3) 0.1017(2) 0.79096(16) 0.0631(8) Uani 1 1 d . . .
O2 O 0.7916(3) 0.0835(2) 0.97481(16) 0.0631(8) Uani 1 1 d . . .
O1W O 0.2541(10) 0.0523(8) 0.8562(6) 0.352(8) Uani 1 1 d . . .
Cl1 Cl 0.5306(3) -0.06381(15) 0.89400(13) 0.1506(9) Uani 1 1 d . . .
Cl2 Cl 0.9485(2) -0.08186(12) 0.85967(11) 0.1294(8) Uani 1 1 d . . .
Zn1 Zn 0.74789(7) 0.00947(3) 0.87818(2) 0.0631(2) Uani 1 1 d . . .

loop_
_atom_site_aniso_label
_atom_site_aniso_U_11
_atom_site_aniso_U_22
_atom_site_aniso_U_33
_atom_site_aniso_U_23
_atom_site_aniso_U_13
_atom_site_aniso_U_12
C16 0.052(3) 0.097(4) 0.077(3) 0.004(3) 0.013(3) -0.014(3)
C14 0.052(2) 0.049(2) 0.055(2) -0.0005(18) -0.006(2) -0.007(2)
C13 0.095(4) 0.078(3) 0.064(3) -0.019(3) -0.003(3) -0.013(3)
C11 0.049(2) 0.053(2) 0.044(2) 0.010(2) 0.003(2) 0.0006(18)
C10 0.064(3) 0.069(3) 0.073(3) 0.017(2) 0.011(2) 0.016(2)
C6 0.053(2) 0.056(2) 0.047(3) 0.008(2) -0.006(2) -0.0040(18)
C7 0.057(3) 0.078(3) 0.088(3) 0.027(3) -0.011(3) -0.014(3)
C9 0.052(3) 0.121(5) 0.101(5) 0.046(4) 0.010(3) 0.020(3)
C5 0.102(4) 0.096(4) 0.055(3) -0.016(3) -0.003(3) 0.007(3)
C4 0.056(2) 0.052(2) 0.039(2) -0.0014(19) 0.012(2) -0.0056(18)
C3 0.053(2) 0.0485(19) 0.055(2) -0.0078(17) 0.013(2) 0.007(2)
C2 0.049(2) 0.048(2) 0.046(2) 0.0078(18) 0.0043(19) 0.0029(18)
C8 0.049(3) 0.143(6) 0.119(6) 0.067(6) -0.013(3) -0.015(3)
C12 0.052(2) 0.0428(19) 0.046(3) -0.0022(18) -0.006(2) 0.0041(18)
C15 0.041(2) 0.056(2) 0.055(3) 0.011(2) 0.0073(18) -0.0010(18)
C1 0.049(3) 0.072(3) 0.090(4) 0.018(3) -0.004(3) 0.012(2)
N1 0.0506(19) 0.0531(18) 0.0353(17) -0.0020(15) 0.0023(15) -0.0053(15)
N2 0.0513(18) 0.0485(17) 0.0372(17) -0.0025(14) -0.0080(15) 0.0006(15)
O1 0.0551(18) 0.0806(19) 0.0535(18) 0.0157(15) -0.0118(14) -0.0159(15)
O2 0.0698(19) 0.0730(18) 0.0466(17) -0.0140(15) -0.0154(14) 0.0227(16)
O1W 0.314(14) 0.222(9) 0.520(17) 0.037(10) -0.241(15) -0.023(8)
Cl1 0.1660(18) 0.1449(16) 0.1409(16) -0.0425(13) 0.0681(14) -0.0919(15)
Cl2 0.1688(18) 0.0980(11) 0.1215(15) 0.0042(10) 0.0370(13) 0.0608(12)
Zn1 0.0849(4) 0.0621(3) 0.0423(3) -0.0006(2) -0.0058(3) -0.0035(3)

loop_
_atom_type_symbol
_atom_type_description
_atom_type_scat_dispersion_real
_atom_type_scat_dispersion_imag
_atom_type_scat_source
C C 0.0033 0.0016 'International Tables Vol C Tables 4.2.6.8 and 6.1.1.4'
H H 0.0000 0.0000 'International Tables Vol C Tables 4.2.6.8 and 6.1.1.4'
N N 0.0061 0.0033 'International Tables Vol C Tables 4.2.6.8 and 6.1.1.4'
O O 0.0106 0.0060 'International Tables Vol C Tables 4.2.6.8 and 6.1.1.4'
Cl Cl 0.1484 0.1585 'International Tables Vol C Tables 4.2.6.8 and 6.1.1.4'
Zn Zn 0.2839 1.4301 'International Tables Vol C Tables 4.2.6.8 and 6.1.1.4'

loop_
_geom_angle_atom_site_label_1
_geom_angle_atom_site_label_2
_geom_angle_atom_site_label_3
_geom_angle
_geom_angle_site_symmetry_1
_geom_angle_site_symmetry_3
_geom_angle_publ_flag
C15 C16 H16A 109.5 . . ?
C15 C16 H16B 109.5 . . ?
H16A C16 H16B 109.5 . . ?
C15 C16 H16C 109.5 . . ?
H16A C16 H16C 109.5 . . ?
H16B C16 H16C 109.5 . . ?
C15 C14 C12 125.1(4) . . ?
C15 C14 H14 117.5 . . ?
C12 C14 H14 117.5 . . ?
C12 C13 H13A 109.5 . . ?
C12 C13 H13B 109.5 . . ?
H13A C13 H13B 109.5 . . ?
C12 C13 H13C 109.5 . . ?
H13A C13 H13C 109.5 . . ?
H13B C13 H13C 109.5 . . ?
N1 C11 C6 109.5(3) . . ?
N1 C11 C10 110.9(3) . . ?
C6 C11 C10 112.6(3) . . ?
N1 C11 H11 107.9 . . ?
C6 C11 H11 107.9 . . ?
C10 C11 H11 107.9 . . ?
C11 C10 C9 110.7(3) . . ?
C11 C10 H10A 109.5 . . ?
C9 C10 H10A 109.5 . . ?
C11 C10 H10B 109.5 . . ?
C9 C10 H10B 109.5 . . ?
H10A C10 H10B 108.1 . . ?
N2 C6 C11 109.6(3) . . ?
N2 C6 C7 110.7(3) . . ?
C11 C6 C7 111.6(4) . . ?
N2 C6 H6 108.3 . . ?
C11 C6 H6 108.3 . . ?
C7 C6 H6 108.3 . . ?
C6 C7 C8 111.6(3) . . ?
C6 C7 H7A 109.3 . . ?
C8 C7 H7A 109.3 . . ?
C6 C7 H7B 109.3 . . ?
C8 C7 H7B 109.3 . . ?
H7A C7 H7B 108.0 . . ?
C8 C9 C10 110.9(5) . . ?
C8 C9 H9A 109.5 . . ?
C10 C9 H9A 109.5 . . ?
C8 C9 H9B 109.5 . . ?
C10 C9 H9B 109.5 . . ?
H9A C9 H9B 108.0 . . ?
C4 C5 H5A 109.5 . . ?
C4 C5 H5B 109.5 . . ?
H5A C5 H5B 109.5 . . ?
C4 C5 H5C 109.5 . . ?
H5A C5 H5C 109.5 . . ?
H5B C5 H5C 109.5 . . ?
N2 C4 C3 119.6(4) . . ?
N2 C4 C5 120.5(4) . . ?
C3 C4 C5 119.9(4) . . ?
C2 C3 C4 125.8(4) . . ?
C2 C3 H3 117.1 . . ?
C4 C3 H3 117.1 . . ?
O2 C2 C3 121.7(4) . . ?
O2 C2 C1 118.1(4) . . ?
C3 C2 C1 120.2(4) . . ?
C9 C8 C7 108.9(5) . . ?
C9 C8 H8A 109.9 . . ?
C7 C8 H8A 109.9 . . ?
C9 C8 H8B 109.9 . . ?
C7 C8 H8B 109.9 . . ?
H8A C8 H8B 108.3 . . ?
N1 C12 C14 121.1(4) . . ?
N1 C12 C13 119.7(4) . . ?
C14 C12 C13 119.2(4) . . ?
O1 C15 C14 122.6(4) 2_655 . ?
O1 C15 C16 118.4(4) 2_655 . ?
C14 C15 C16 119.0(4) . . ?
C2 C1 H1A 109.5 . . ?
C2 C1 H1B 109.5 . . ?
H1A C1 H1B 109.5 . . ?
C2 C1 H1C 109.5 . . ?
H1A C1 H1C 109.5 . . ?
H1B C1 H1C 109.5 . . ?
C12 N1 C11 129.3(3) . . ?
C12 N1 H1 115.4 . . ?
C11 N1 H1 115.4 . . ?
C4 N2 C6 129.2(4) . . ?
C4 N2 H2 115.4 . . ?
C6 N2 H2 115.4 . . ?
C15 O1 Zn1 131.8(3) 2_654 . ?
C2 O2 Zn1 132.4(3) . . ?
O2 Zn1 O1 108.57(13) . . ?
O2 Zn1 Cl1 108.07(11) . . ?
O1 Zn1 Cl1 104.85(11) . . ?
O2 Zn1 Cl2 104.98(10) . . ?
O1 Zn1 Cl2 112.70(11) . . ?
Cl1 Zn1 Cl2 117.41(10) . . ?

loop_
_geom_bond_atom_site_label_1
_geom_bond_atom_site_label_2
_geom_bond_distance
_geom_bond_site_symmetry_2
_geom_bond_publ_flag
C16 C15 1.507(5) . ?
C16 H16A 0.9600 . ?
C16 H16B 0.9600 . ?
C16 H16C 0.9600 . ?
C14 C15 1.374(6) . ?
C14 C12 1.408(6) . ?
C14 H14 0.9300 . ?
C13 C12 1.492(6) . ?
C13 H13A 0.9600 . ?
C13 H13B 0.9600 . ?
C13 H13C 0.9600 . ?
C11 N1 1.452(5) . ?
C11 C6 1.511(5) . ?
C11 C10 1.526(6) . ?
C11 H11 0.9800 . ?
C10 C9 1.530(7) . ?
C10 H10A 0.9700 . ?
C10 H10B 0.9700 . ?
C6 N2 1.461(5) . ?
C6 C7 1.534(6) . ?
C6 H6 0.9800 . ?
C7 C8 1.535(7) . ?
C7 H7A 0.9700 . ?
C7 H7B 0.9700 . ?
C9 C8 1.505(7) . ?
C9 H9A 0.9700 . ?
C9 H9B 0.9700 . ?
C5 C4 1.470(6) . ?
C5 H5A 0.9600 . ?
C5 H5B 0.9600 . ?
C5 H5C 0.9600 . ?
C4 N2 1.319(5) . ?
C4 C3 1.421(6) . ?
C3 C2 1.366(5) . ?
C3 H3 0.9300 . ?
C2 O2 1.277(5) . ?
C2 C1 1.502(6) . ?
C8 H8A 0.9700 . ?
C8 H8B 0.9700 . ?
C12 N1 1.326(5) . ?
C15 O1 1.284(5) 2_655 ?
C1 H1A 0.9600 . ?
C1 H1B 0.9600 . ?
C1 H1C 0.9600 . ?
N1 H1 0.8600 . ?
N2 H2 0.8600 . ?
O1 C15 1.284(5) 2_654 ?
O1 Zn1 1.989(3) . ?
O2 Zn1 1.984(3) . ?
Cl1 Zn1 2.204(2) . ?
Cl2 Zn1 2.2142(19) . ?
